data_1549604
loop_
_publ_author_name
'Ma, Yuzhi'
'Lindeman, Sergey'
'Donaldson, William A.'

_publ_section_title
;
 Dicarbonyl{[(<i>E</i>,<i>E</i>)-(2,3,4,5-\h)-6-methoxy-6-oxo-2,4-hexadienyl]triphenylphosphonium}(triphenylphosphane-\k<i>P</i>)iron(1+)
 hexafluoridophosphate
;
_journal_coeditor_code HB4240
_journal_issue 6
_journal_name_full IUCrData
_journal_page_first x180902
_journal_paper_doi 10.1107/S2414314618009021
_journal_volume 3
_journal_year 2018
_chemical_formula_iupac '[Fe (C25 H24 O2 P) (C18 H15 P) (C O)2] P F6'
_chemical_formula_moiety 'C45 H39 Fe O4 P2 +, F6 P -'
_chemical_formula_sum 'C45 H39 F6 Fe O4 P3'
_chemical_formula_weight 906.52
_chemical_name_systematic
;Dicarbonyl{[(<i>E</i>,<i>E</i>)-(2,3,4,5-\h)-6-methoxy-6-oxo-2,4-hexadienyl]triphenylphosphonium}(triphenylphosphane-\k<i>P</i>)iron(1+)
hexafluoridophosphate
;
_space_group_crystal_system monoclinic
_space_group_IT_number 14
_space_group_name_Hall '-P 2yn'
_space_group_name_H-M_alt 'P 1 21/n 1'
_symmetry_space_group_name_Hall '-P 2yn'
_symmetry_space_group_name_H-M 'P 1 21/n 1'
_atom_sites_solution_hydrogens mixed
_atom_sites_solution_primary iterative
_audit_creation_method
;
Olex2 1.2
(compiled 2018.05.29 svn.r3508 for OlexSys, GUI svn.r5506)
;
_cell_angle_alpha 90
_cell_angle_beta 97.7826(14)
_cell_angle_gamma 90
_cell_formula_units_Z 4
_cell_length_a 9.10074(14)
_cell_length_b 17.7897(3)
_cell_length_c 24.9408(3)
_cell_measurement_reflns_used 37568
_cell_measurement_temperature 100
_cell_measurement_theta_max 32.7698
_cell_measurement_theta_min 3.2910
_cell_volume 4000.71(10)
_computing_cell_refinement
;
CrysAlis PRO (Oxford Diffraction, 2010)
;
_computing_data_collection
;
CrysAlis PRO (Oxford Diffraction, 2010)
;
_computing_data_reduction
;
CrysAlis PRO (Oxford Diffraction, 2010)
;
_computing_molecular_graphics
;
<i>OLEX2</i> (Dolomanov <i>et al.</i>,  2009)
;
_computing_publication_material
;
<i>OLEX2</i> (Dolomanov <i>et al.</i>,  2009)
;
_computing_structure_refinement
;
SHELXL2018 (Sheldrick, 2015)
;
_computing_structure_solution
;
<i>olex2.solve</i> (Bourhis <i>et al.</i>,  2015)
;
_diffrn_ambient_temperature 100.15
_diffrn_detector_area_resol_mean 10.3756
_diffrn_measured_fraction_theta_full 0.998
_diffrn_measured_fraction_theta_max 0.953
_diffrn_measurement_device_type 'Oxford Diffraction SuperNova, Dual, Cu at zero, Atlas'
_diffrn_measurement_method '\w scans'
_diffrn_radiation_monochromator mirror
_diffrn_radiation_type MoK\a
_diffrn_radiation_wavelength 0.71073
_diffrn_reflns_av_R_equivalents 0.0320
_diffrn_reflns_limit_h_max 13
_diffrn_reflns_limit_h_min -13
_diffrn_reflns_limit_k_max 27
_diffrn_reflns_limit_k_min -26
_diffrn_reflns_limit_l_max 37
_diffrn_reflns_limit_l_min -36
_diffrn_reflns_number 79564
_diffrn_reflns_theta_full 25.242
_diffrn_reflns_theta_max 32.844
_diffrn_reflns_theta_min 3.298
_exptl_absorpt_coefficient_mu 0.570
_exptl_absorpt_correction_T_max 1.00000
_exptl_absorpt_correction_T_min 0.82958
_exptl_absorpt_correction_type multi-scan
_exptl_absorpt_process_details
;
(CrysAlis PRO; Oxford Diffraction, 2010)
;
_exptl_crystal_colour yellow
_exptl_crystal_density_diffrn 1.505
_exptl_crystal_density_method 'not measured'
_exptl_crystal_description block
_exptl_crystal_F_000 1864
_exptl_crystal_size_max 0.23
_exptl_crystal_size_mid 0.12
_exptl_crystal_size_min 0.1
_refine_diff_density_max 1.003
_refine_diff_density_min -0.676
_refine_ls_extinction_method none
_refine_ls_goodness_of_fit_ref 1.099
_refine_ls_hydrogen_treatment mixed
_refine_ls_matrix_type full
_refine_ls_number_parameters 573
_refine_ls_number_reflns 14181
_refine_ls_number_restraints 60
_refine_ls_restrained_S_all 1.103
_refine_ls_R_factor_all 0.0453
_refine_ls_R_factor_gt 0.0335
_refine_ls_shift/su_max 0.002
_refine_ls_shift/su_mean 0.000
_refine_ls_structure_factor_coef Fsqd
_refine_ls_weighting_details 'w=1/[\s^2^(Fo^2^)+(0.0494P)^2^+0.8274P] where P=(Fo^2^+2Fc^2^)/3'
_refine_ls_weighting_scheme calc
_refine_ls_wR_factor_gt 0.0913
_refine_ls_wR_factor_ref 0.0945
_reflns_number_gt 11299
_reflns_number_total 14181
_reflns_threshold_expression 'I > 2\s(I)'
_cod_data_source_file hb4240sup1.cif
_cod_data_source_block I
_cod_original_cell_volume 4000.72(10)
_cod_database_code 1549604
_shelx_space_group_comment
;
The symmetry employed for this shelxl refinement is uniquely defined
by the following loop, which should always be used as a source of
symmetry information in preference to the above space-group names.
They are only intended as comments.
;

loop_
_space_group_symop_operation_xyz
'x, y, z'
'-x+1/2, y+1/2, -z+1/2'
'-x, -y, -z'
'x-1/2, -y-1/2, z-1/2'

loop_
_atom_site_type_symbol
_atom_site_label
_atom_site_fract_x
_atom_site_fract_y
_atom_site_fract_z
_atom_site_U_iso_or_equiv
_atom_site_adp_type
_atom_site_calc_flag
_atom_site_occupancy
_atom_site_disorder_assembly
_atom_site_disorder_group
Fe Fe1 0.50960(2) 0.18533(2) 0.15093(2) 0.01166(4) Uani d 1 . .
P P1 0.53777(3) 0.28527(2) 0.09909(2) 0.01150(6) Uani d 1 . .
P P2 0.67576(3) 0.28331(2) 0.33137(2) 0.01235(6) Uani d 1 . .
O O1 0.33714(11) 0.08143(6) 0.07598(4) 0.0254(2) Uani d 1 . .
O O2 0.22620(11) 0.23511(7) 0.18090(4) 0.0293(2) Uani d 1 . .
O O3 0.85441(11) 0.12133(6) 0.07077(4) 0.0243(2) Uani d 1 . .
O O4 0.67251(10) 0.04156(5) 0.08681(4) 0.02058(18) Uani d 1 . .
C C1 0.40987(13) 0.12215(7) 0.10423(5) 0.0166(2) Uani d 1 . .
C C2 0.33740(14) 0.21459(8) 0.17000(5) 0.0180(2) Uani d 1 . .
C C3 0.76111(13) 0.10278(7) 0.09825(5) 0.0175(2) Uani d 1 . .
C C4 0.72672(13) 0.14296(7) 0.14662(5) 0.0155(2) Uani d 1 . .
H H4 0.7993(18) 0.1815(9) 0.1577(7) 0.019 Uiso d 1 . .
C C5 0.65260(13) 0.10463(7) 0.18571(5) 0.0156(2) Uani d 1 . .
H H5 0.6340(17) 0.0511(10) 0.1824(6) 0.019 Uiso d 1 . .
C C6 0.60214(13) 0.14789(7) 0.22669(5) 0.0152(2) Uani d 1 . .
H H6 0.5415(17) 0.1248(9) 0.2520(7) 0.018 Uiso d 1 . .
C C7 0.62429(13) 0.22720(7) 0.22568(4) 0.0141(2) Uani d 1 . .
H H7 0.7171(17) 0.2484(9) 0.2157(6) 0.017 Uiso d 1 . .
C C8 0.55786(13) 0.27530(7) 0.26610(4) 0.0149(2) Uani d 1 . .
H H8A 0.461176 0.253617 0.272032 0.018 Uiso calc 1 . .
H H8B 0.539080 0.326234 0.250704 0.018 Uiso calc 1 . .
C C9 0.60530(12) 0.27239(7) 0.03350(4) 0.0139(2) Uani d 1 . .
C C10 0.58330(13) 0.20434(7) 0.00597(5) 0.0165(2) Uani d 1 . .
H H10 0.536751 0.163867 0.021954 0.020 Uiso calc 1 . .
C C11 0.62896(14) 0.19495(8) -0.04491(5) 0.0198(2) Uani d 1 . .
H H11 0.613347 0.148260 -0.063292 0.024 Uiso calc 1 . .
C C12 0.69673(14) 0.25342(8) -0.06849(5) 0.0213(3) Uani d 1 . .
H H12 0.729058 0.246773 -0.102839 0.026 Uiso calc 1 . .
C C13 0.71752(15) 0.32195(9) -0.04192(5) 0.0225(3) Uani d 1 . .
H H13 0.763208 0.362345 -0.058308 0.027 Uiso calc 1 . .
C C14 0.67164(14) 0.33170(8) 0.00870(5) 0.0188(2) Uani d 1 . .
H H14 0.685451 0.378880 0.026511 0.023 Uiso calc 1 . .
C C15 0.36613(13) 0.33712(7) 0.07575(5) 0.0145(2) Uani d 1 . .
C C16 0.24015(14) 0.29442(8) 0.05757(5) 0.0187(2) Uani d 1 . .
H H16 0.246233 0.241113 0.058428 0.022 Uiso calc 1 . .
C C17 0.10591(14) 0.32883(8) 0.03823(5) 0.0223(3) Uani d 1 . .
H H17 0.021498 0.299132 0.025636 0.027 Uiso calc 1 . .
C C18 0.09603(15) 0.40663(9) 0.03743(5) 0.0244(3) Uani d 1 . .
H H18 0.004221 0.430387 0.025019 0.029 Uiso calc 1 . .
C C19 0.22024(16) 0.44958(8) 0.05477(6) 0.0251(3) Uani d 1 . .
H H19 0.213155 0.502859 0.054087 0.030 Uiso calc 1 . .
C C20 0.35557(14) 0.41551(7) 0.07322(5) 0.0194(2) Uani d 1 . .
H H20 0.440703 0.445552 0.084079 0.023 Uiso calc 1 . .
C C21 0.66857(13) 0.35214(7) 0.13420(4) 0.0137(2) Uani d 1 . .
C C22 0.82075(13) 0.34249(7) 0.13237(5) 0.0169(2) Uani d 1 . .
H H22 0.853714 0.305226 0.109456 0.020 Uiso calc 1 . .
C C23 0.92369(14) 0.38739(8) 0.16407(5) 0.0199(2) Uani d 1 . .
H H23 1.026643 0.380742 0.162608 0.024 Uiso calc 1 . .
C C24 0.87633(15) 0.44197(8) 0.19791(5) 0.0208(2) Uani d 1 . .
H H24 0.946840 0.472871 0.219150 0.025 Uiso calc 1 . .
C C25 0.72615(15) 0.45121(7) 0.20057(5) 0.0193(2) Uani d 1 . .
H H25 0.693907 0.488315 0.223766 0.023 Uiso calc 1 . .
C C26 0.62226(14) 0.40605(7) 0.16923(5) 0.0162(2) Uani d 1 . .
H H26 0.519633 0.411947 0.171685 0.019 Uiso calc 1 . .
C C27 0.85540(12) 0.31824(7) 0.32212(5) 0.0135(2) Uani d 1 . .
C C28 0.95012(13) 0.27317(7) 0.29597(5) 0.0169(2) Uani d 1 . .
H H28 0.921031 0.223813 0.284488 0.020 Uiso calc 1 . .
C C29 1.08716(14) 0.30144(8) 0.28702(5) 0.0200(2) Uani d 1 . .
H H29 1.151400 0.271516 0.268846 0.024 Uiso calc 1 . .
C C30 1.13055(14) 0.37306(8) 0.30446(5) 0.0210(2) Uani d 1 . .
H H30 1.223740 0.392179 0.297667 0.025 Uiso calc 1 . .
C C31 1.03898(13) 0.41695(8) 0.33172(5) 0.0191(2) Uani d 1 . .
H H31 1.070734 0.465372 0.344517 0.023 Uiso calc 1 . .
C C32 0.90055(13) 0.39010(7) 0.34036(5) 0.0154(2) Uani d 1 . .
H H32 0.836944 0.420400 0.358547 0.018 Uiso calc 1 . .
C C33 0.58470(13) 0.34724(7) 0.37171(5) 0.0162(2) Uani d 1 . .
C C34 0.53274(14) 0.41623(8) 0.34941(5) 0.0214(3) Uani d 1 . .
H H34 0.549894 0.429734 0.313930 0.026 Uiso calc 1 . .
C C35 0.45616(15) 0.46475(9) 0.37934(7) 0.0306(3) Uani d 1 . .
H H35 0.420563 0.511510 0.364434 0.037 Uiso calc 1 . .
C C36 0.43204(16) 0.44459(10) 0.43098(7) 0.0351(4) Uani d 1 . .
H H36 0.378966 0.477699 0.451270 0.042 Uiso calc 1 . .
C C37 0.48378(17) 0.37715(10) 0.45355(6) 0.0325(4) Uani d 1 . .
H H37 0.466493 0.364337 0.489145 0.039 Uiso calc 1 . .
C C38 0.56163(15) 0.32762(8) 0.42411(5) 0.0233(3) Uani d 1 . .
H H38 0.598222 0.281339 0.439562 0.028 Uiso calc 1 . .
C C39 0.69439(13) 0.19343(7) 0.36416(5) 0.0155(2) Uani d 1 . .
C C40 0.56826(14) 0.14868(8) 0.36508(5) 0.0186(2) Uani d 1 . .
H H40 0.474281 0.165616 0.348174 0.022 Uiso calc 1 . .
C C41 0.58142(15) 0.07944(8) 0.39086(5) 0.0217(3) Uani d 1 . .
H H41 0.496283 0.048708 0.391445 0.026 Uiso calc 1 . .
C C42 0.71826(17) 0.05501(8) 0.41571(5) 0.0246(3) Uani d 1 . .
H H42 0.726633 0.007179 0.432788 0.029 Uiso calc 1 . .
C C43 0.84305(16) 0.09954(8) 0.41593(6) 0.0258(3) Uani d 1 . .
H H43 0.936155 0.082706 0.433713 0.031 Uiso calc 1 . .
C C44 0.83189(15) 0.16903(8) 0.39007(5) 0.0211(2) Uani d 1 . .
H H44 0.917303 0.199724 0.390029 0.025 Uiso calc 1 . .
C C45 0.68939(16) 0.00183(9) 0.03779(5) 0.0250(3) Uani d 1 . .
H H45A 0.665296 0.035475 0.006737 0.038 Uiso calc 1 . .
H H45B 0.622336 -0.041520 0.033938 0.038 Uiso calc 1 . .
H H45C 0.792058 -0.015554 0.039308 0.038 Uiso calc 1 . .
F F1 0.39357(10) 0.47983(5) 0.23666(4) 0.0312(2) Uani d 1 . .
F F2 0.25298(11) 0.64373(5) 0.21053(5) 0.0403(2) Uani d 1 . .
P P3 0.32448(4) 0.56186(2) 0.22344(2) 0.02096(7) Uani d 0.37 A 1
F F3 0.2106(4) 0.54962(16) 0.26530(16) 0.0271(7) Uiso d 0.37 A 1
F F4 0.2034(4) 0.52417(17) 0.17613(14) 0.0287(8) Uiso d 0.37 A 1
F F5 0.4294(4) 0.5771(2) 0.17871(16) 0.0364(9) Uiso d 0.37 A 1
F F6 0.4418(4) 0.5997(2) 0.26859(16) 0.0354(9) Uiso d 0.37 A 1
P P3A 0.32448(4) 0.56186(2) 0.22344(2) 0.02096(7) Uani d 0.43 A 2
F F3A 0.1811(3) 0.52250(14) 0.19014(15) 0.0259(6) Uiso d 0.43 A 2
F F4A 0.4034(4) 0.56212(17) 0.16926(12) 0.0268(6) Uiso d 0.43 A 2
F F5A 0.4666(3) 0.59915(16) 0.25598(15) 0.0280(6) Uiso d 0.43 A 2
F F6A 0.2465(4) 0.55559(16) 0.27815(12) 0.0266(6) Uiso d 0.43 A 2
P P3B 0.32448(4) 0.56186(2) 0.22344(2) 0.02096(7) Uani d 0.13 A 3
F F3B 0.1640(6) 0.5296(4) 0.2111(4) 0.0215(14) Uiso d 0.13 A 3
F F4B 0.3488(11) 0.5597(4) 0.1627(3) 0.0243(16) Uiso d 0.13 A 3
F F5B 0.4940(8) 0.5955(4) 0.2370(4) 0.0305(18) Uiso d 0.13 A 3
F F6B 0.3016(11) 0.5704(5) 0.2882(3) 0.0288(16) Uiso d 0.13 A 3
P P3C 0.32448(4) 0.56186(2) 0.22344(2) 0.02096(7) Uani d 0.07 A 4
F F3C 0.1707(12) 0.5445(8) 0.2403(7) 0.026(3) Uiso d 0.07 A 4
F F4C 0.268(2) 0.5397(9) 0.1629(5) 0.038(3) Uiso d 0.07 A 4
F F5C 0.4811(14) 0.5899(9) 0.2041(7) 0.036(3) Uiso d 0.07 A 4
F F6C 0.3860(18) 0.5892(9) 0.2862(5) 0.034(3) Uiso d 0.07 A 4

loop_
_atom_site_aniso_label
_atom_site_aniso_U_11
_atom_site_aniso_U_22
_atom_site_aniso_U_33
_atom_site_aniso_U_12
_atom_site_aniso_U_13
_atom_site_aniso_U_23
Fe1 0.01364(8) 0.01179(8) 0.00994(7) -0.00023(6) 0.00305(5) -0.00066(6)
P1 0.01232(12) 0.01155(13) 0.01090(12) 0.00070(10) 0.00255(9) -0.00062(10)
P2 0.01393(13) 0.01307(13) 0.01041(12) -0.00088(10) 0.00300(9) -0.00133(10)
O1 0.0278(5) 0.0223(5) 0.0254(5) -0.0058(4) 0.0005(4) -0.0071(4)
O2 0.0223(5) 0.0447(7) 0.0230(5) 0.0070(4) 0.0110(4) 0.0005(5)
O3 0.0229(4) 0.0329(6) 0.0189(4) 0.0057(4) 0.0089(3) 0.0021(4)
O4 0.0282(5) 0.0190(4) 0.0153(4) 0.0051(4) 0.0055(3) -0.0044(3)
C1 0.0186(5) 0.0152(5) 0.0161(5) 0.0007(4) 0.0033(4) 0.0005(4)
C2 0.0216(6) 0.0206(6) 0.0121(5) -0.0015(5) 0.0035(4) -0.0003(4)
C3 0.0183(5) 0.0205(6) 0.0135(5) 0.0077(4) 0.0017(4) 0.0016(4)
C4 0.0172(5) 0.0167(5) 0.0129(5) 0.0031(4) 0.0028(4) -0.0004(4)
C5 0.0203(5) 0.0140(5) 0.0125(5) 0.0028(4) 0.0021(4) 0.0008(4)
C6 0.0203(5) 0.0151(5) 0.0105(5) -0.0003(4) 0.0025(4) 0.0009(4)
C7 0.0165(5) 0.0153(5) 0.0105(4) -0.0005(4) 0.0024(4) -0.0004(4)
C8 0.0172(5) 0.0169(5) 0.0107(5) -0.0005(4) 0.0019(4) -0.0011(4)
C9 0.0134(5) 0.0167(5) 0.0116(5) 0.0024(4) 0.0017(4) 0.0000(4)
C10 0.0192(5) 0.0164(5) 0.0136(5) 0.0022(4) 0.0017(4) -0.0010(4)
C11 0.0217(6) 0.0235(6) 0.0139(5) 0.0047(5) 0.0013(4) -0.0040(5)
C12 0.0190(6) 0.0329(7) 0.0124(5) 0.0052(5) 0.0033(4) -0.0008(5)
C13 0.0229(6) 0.0291(7) 0.0166(5) -0.0029(5) 0.0067(4) 0.0028(5)
C14 0.0219(6) 0.0194(6) 0.0160(5) -0.0024(5) 0.0050(4) -0.0001(4)
C15 0.0157(5) 0.0163(5) 0.0120(5) 0.0036(4) 0.0035(4) 0.0000(4)
C16 0.0174(5) 0.0198(6) 0.0187(5) 0.0020(4) 0.0015(4) -0.0010(5)
C17 0.0163(5) 0.0308(7) 0.0195(6) 0.0035(5) 0.0014(4) -0.0004(5)
C18 0.0210(6) 0.0317(7) 0.0209(6) 0.0129(5) 0.0038(5) 0.0025(5)
C19 0.0301(7) 0.0205(6) 0.0246(6) 0.0106(5) 0.0035(5) 0.0026(5)
C20 0.0220(6) 0.0168(6) 0.0196(5) 0.0025(5) 0.0032(4) 0.0012(5)
C21 0.0164(5) 0.0131(5) 0.0118(5) -0.0014(4) 0.0022(4) 0.0011(4)
C22 0.0177(5) 0.0170(5) 0.0163(5) 0.0007(4) 0.0034(4) 0.0022(4)
C23 0.0167(5) 0.0230(6) 0.0196(6) -0.0030(5) 0.0006(4) 0.0043(5)
C24 0.0248(6) 0.0192(6) 0.0167(5) -0.0065(5) -0.0029(4) 0.0024(5)
C25 0.0280(6) 0.0157(6) 0.0140(5) -0.0031(5) 0.0025(4) -0.0016(4)
C26 0.0197(5) 0.0153(5) 0.0141(5) -0.0007(4) 0.0037(4) -0.0006(4)
C27 0.0138(5) 0.0145(5) 0.0126(5) 0.0002(4) 0.0029(4) 0.0003(4)
C28 0.0184(5) 0.0173(6) 0.0152(5) 0.0019(4) 0.0031(4) -0.0018(4)
C29 0.0167(5) 0.0267(7) 0.0176(5) 0.0046(5) 0.0058(4) 0.0017(5)
C30 0.0143(5) 0.0273(7) 0.0214(6) -0.0014(5) 0.0026(4) 0.0054(5)
C31 0.0170(5) 0.0183(6) 0.0212(6) -0.0029(4) -0.0003(4) 0.0020(5)
C32 0.0163(5) 0.0145(5) 0.0154(5) 0.0005(4) 0.0023(4) -0.0001(4)
C33 0.0139(5) 0.0196(6) 0.0158(5) -0.0024(4) 0.0044(4) -0.0059(4)
C34 0.0179(5) 0.0241(7) 0.0208(6) 0.0042(5) -0.0024(4) -0.0074(5)
C35 0.0180(6) 0.0317(8) 0.0400(8) 0.0076(5) -0.0044(5) -0.0180(7)
C36 0.0181(6) 0.0430(9) 0.0462(9) -0.0043(6) 0.0117(6) -0.0294(8)
C37 0.0319(7) 0.0406(9) 0.0296(7) -0.0169(7) 0.0209(6) -0.0185(7)
C38 0.0276(7) 0.0249(7) 0.0202(6) -0.0103(5) 0.0127(5) -0.0074(5)
C39 0.0212(5) 0.0138(5) 0.0115(5) -0.0025(4) 0.0025(4) -0.0011(4)
C40 0.0212(6) 0.0205(6) 0.0149(5) -0.0040(5) 0.0049(4) -0.0002(4)
C41 0.0297(6) 0.0192(6) 0.0175(5) -0.0080(5) 0.0077(5) -0.0011(5)
C42 0.0383(7) 0.0154(6) 0.0203(6) -0.0021(5) 0.0054(5) 0.0023(5)
C43 0.0295(7) 0.0198(6) 0.0264(7) 0.0012(5) -0.0024(5) 0.0056(5)
C44 0.0222(6) 0.0176(6) 0.0223(6) -0.0031(5) -0.0013(5) 0.0021(5)
C45 0.0307(7) 0.0279(7) 0.0161(5) 0.0105(6) 0.0018(5) -0.0071(5)
F1 0.0343(5) 0.0298(5) 0.0312(5) 0.0138(4) 0.0105(4) 0.0049(4)
F2 0.0383(5) 0.0219(5) 0.0584(7) 0.0049(4) -0.0022(5) 0.0023(4)
P3 0.01575(14) 0.02113(17) 0.02609(17) 0.00089(12) 0.00322(12) 0.00016(13)
P3A 0.01575(14) 0.02113(17) 0.02609(17) 0.00089(12) 0.00322(12) 0.00016(13)
P3B 0.01575(14) 0.02113(17) 0.02609(17) 0.00089(12) 0.00322(12) 0.00016(13)
P3C 0.01575(14) 0.02113(17) 0.02609(17) 0.00089(12) 0.00322(12) 0.00016(13)

loop_
_atom_type_symbol
_atom_type_description
_atom_type_scat_dispersion_real
_atom_type_scat_dispersion_imag
_atom_type_scat_source
C C 0.0033 0.0016 'International Tables Vol C Tables 4.2.6.8 and 6.1.1.4'
H H 0.0000 0.0000 'International Tables Vol C Tables 4.2.6.8 and 6.1.1.4'
F F 0.0171 0.0103 'International Tables Vol C Tables 4.2.6.8 and 6.1.1.4'
Fe Fe 0.3463 0.8444 'International Tables Vol C Tables 4.2.6.8 and 6.1.1.4'
O O 0.0106 0.0060 'International Tables Vol C Tables 4.2.6.8 and 6.1.1.4'
P P 0.1023 0.0942 'International Tables Vol C Tables 4.2.6.8 and 6.1.1.4'

loop_
_geom_angle_atom_site_label_1
_geom_angle_atom_site_label_2
_geom_angle_atom_site_label_3
_geom_angle
C1 Fe1 P1 102.27(4)
C1 Fe1 C4 97.93(5)
C1 Fe1 C5 94.19(5)
C1 Fe1 C6 120.19(5)
C1 Fe1 C7 159.30(5)
C2 Fe1 P1 95.53(4)
C2 Fe1 C1 88.28(6)
C2 Fe1 C4 167.12(5)
C2 Fe1 C5 128.65(5)
C2 Fe1 C6 96.57(5)
C2 Fe1 C7 90.50(5)
C4 Fe1 P1 94.16(3)
C4 Fe1 C7 79.70(4)
C5 Fe1 P1 133.35(4)
C5 Fe1 C4 39.98(5)
C5 Fe1 C6 39.87(5)
C5 Fe1 C7 70.66(5)
C6 Fe1 P1 136.02(4)
C6 Fe1 C4 70.55(5)
C6 Fe1 C7 39.51(5)
C7 Fe1 P1 98.42(3)
C9 P1 Fe1 119.63(4)
C9 P1 C15 98.79(5)
C15 P1 Fe1 115.04(4)
C21 P1 Fe1 111.13(4)
C21 P1 C9 103.52(5)
C21 P1 C15 107.24(6)
C27 P2 C8 110.34(5)
C27 P2 C33 110.54(6)
C27 P2 C39 109.64(6)
C33 P2 C8 106.77(6)
C39 P2 C8 110.13(6)
C39 P2 C33 109.37(6)
C3 O4 C45 116.27(11)
O1 C1 Fe1 175.30(11)
O2 C2 Fe1 177.73(12)
O3 C3 O4 122.80(12)
O3 C3 C4 125.21(13)
O4 C3 C4 111.99(10)
Fe1 C4 H4 109.7(10)
C3 C4 Fe1 120.97(8)
C3 C4 H4 111.5(10)
C5 C4 Fe1 66.94(7)
C5 C4 C3 119.94(11)
C5 C4 H4 120.6(10)
Fe1 C5 H5 124.0(9)
C4 C5 Fe1 73.08(7)
C4 C5 H5 120.2(10)
C6 C5 Fe1 70.91(7)
C6 C5 C4 117.72(11)
C6 C5 H5 122.0(10)
Fe1 C6 H6 121.7(9)
C5 C6 Fe1 69.22(7)
C5 C6 H6 120.3(10)
C5 C6 C7 117.91(11)
C7 C6 Fe1 72.95(7)
C7 C6 H6 121.2(10)
Fe1 C7 H7 104.3(9)
C6 C7 Fe1 67.55(6)
C6 C7 H7 120.7(10)
C6 C7 C8 118.60(10)
C8 C7 Fe1 125.88(8)
C8 C7 H7 112.7(10)
P2 C8 H8A 108.9
P2 C8 H8B 108.9
C7 C8 P2 113.49(8)
C7 C8 H8A 108.9
C7 C8 H8B 108.9
H8A C8 H8B 107.7
C10 C9 P1 120.27(9)
C10 C9 C14 118.61(11)
C14 C9 P1 121.02(9)
C9 C10 H10 119.6
C9 C10 C11 120.73(12)
C11 C10 H10 119.6
C10 C11 H11 120.0
C12 C11 C10 120.10(12)
C12 C11 H11 120.0
C11 C12 H12 120.1
C11 C12 C13 119.87(12)
C13 C12 H12 120.1
C12 C13 H13 119.9
C12 C13 C14 120.25(12)
C14 C13 H13 119.9
C9 C14 H14 119.8
C13 C14 C9 120.43(12)
C13 C14 H14 119.8
C16 C15 P1 117.00(9)
C16 C15 C20 118.59(11)
C20 C15 P1 124.37(9)
C15 C16 H16 119.5
C17 C16 C15 121.04(13)
C17 C16 H16 119.5
C16 C17 H17 120.1
C18 C17 C16 119.71(13)
C18 C17 H17 120.1
C17 C18 H18 120.1
C19 C18 C17 119.85(12)
C19 C18 H18 120.1
C18 C19 H19 119.6
C18 C19 C20 120.72(13)
C20 C19 H19 119.6
C15 C20 H20 120.0
C19 C20 C15 120.05(12)
C19 C20 H20 120.0
C22 C21 P1 119.24(9)
C26 C21 P1 121.00(9)
C26 C21 C22 119.09(11)
C21 C22 H22 119.9
C23 C22 C21 120.17(12)
C23 C22 H22 119.9
C22 C23 H23 119.9
C24 C23 C22 120.28(12)
C24 C23 H23 119.9
C23 C24 H24 120.0
C25 C24 C23 119.96(12)
C25 C24 H24 120.0
C24 C25 H25 119.9
C24 C25 C26 120.13(12)
C26 C25 H25 119.9
C21 C26 H26 119.8
C25 C26 C21 120.34(11)
C25 C26 H26 119.8
C28 C27 P2 119.38(9)
C32 C27 P2 120.49(9)
C32 C27 C28 120.12(11)
C27 C28 H28 120.4
C29 C28 C27 119.30(12)
C29 C28 H28 120.4
C28 C29 H29 119.8
C30 C29 C28 120.38(12)
C30 C29 H29 119.8
C29 C30 H30 119.8
C31 C30 C29 120.47(12)
C31 C30 H30 119.8
C30 C31 H31 120.0
C30 C31 C32 120.00(12)
C32 C31 H31 120.0
C27 C32 H32 120.2
C31 C32 C27 119.69(11)
C31 C32 H32 120.2
C34 C33 P2 119.26(9)
C38 C33 P2 120.41(11)
C38 C33 C34 120.30(12)
C33 C34 H34 120.1
C35 C34 C33 119.82(14)
C35 C34 H34 120.1
C34 C35 H35 120.2
C36 C35 C34 119.60(15)
C36 C35 H35 120.2
C35 C36 H36 119.4
C37 C36 C35 121.12(13)
C37 C36 H36 119.4
C36 C37 H37 119.9
C36 C37 C38 120.14(14)
C38 C37 H37 119.9
C33 C38 C37 119.01(15)
C33 C38 H38 120.5
C37 C38 H38 120.5
C40 C39 P2 119.17(10)
C44 C39 P2 120.74(9)
C44 C39 C40 120.06(12)
C39 C40 H40 120.2
C41 C40 C39 119.55(12)
C41 C40 H40 120.2
C40 C41 H41 119.9
C42 C41 C40 120.16(12)
C42 C41 H41 119.9
C41 C42 H42 119.7
C41 C42 C43 120.68(13)
C43 C42 H42 119.7
C42 C43 H43 120.1
C42 C43 C44 119.88(13)
C44 C43 H43 120.1
C39 C44 H44 120.2
C43 C44 C39 119.65(12)
C43 C44 H44 120.2
O4 C45 H45A 109.5
O4 C45 H45B 109.5
O4 C45 H45C 109.5
H45A C45 H45B 109.5
H45A C45 H45C 109.5
H45B C45 H45C 109.5
F1 P3 F2 179.14(6)
F1 P3 F4 89.00(11)
F2 P3 F4 90.69(11)
F3 P3 F1 90.72(11)
F3 P3 F2 88.47(12)
F3 P3 F4 88.98(19)
F3 P3 F5 175.89(19)
F3 P3 F6 91.6(2)
F5 P3 F1 92.47(14)
F5 P3 F2 88.32(14)
F5 P3 F4 88.5(2)
F5 P3 F6 90.9(2)
F6 P3 F1 91.86(13)
F6 P3 F2 88.46(13)
F6 P3 F4 178.96(19)
F1 P3A F2 179.14(6)
F1 P3A F3A 88.75(10)
F1 P3A F4A 88.19(11)
F1 P3A F6A 88.20(10)
F2 P3A F4A 92.49(11)
F2 P3A F6A 91.11(10)
F3A P3A F2 90.73(10)
F3A P3A F4A 89.47(19)
F3A P3A F6A 89.29(18)
F4A P3A F6A 176.20(14)
F5A P3A F1 90.32(11)
F5A P3A F2 90.20(11)
F5A P3A F3A 179.02(16)
F5A P3A F4A 90.2(2)
F5A P3A F6A 91.00(19)
F1 P3B F2 179.14(6)
F1 P3B F5B 87.6(3)
F1 P3B F6B 88.9(3)
F2 P3B F5B 93.1(3)
F2 P3B F6B 90.6(3)
F3B P3B F1 92.1(3)
F3B P3B F2 87.2(3)
F3B P3B F4B 93.0(5)
F3B P3B F5B 179.5(5)
F3B P3B F6B 89.3(5)
F4B P3B F1 94.3(3)
F4B P3B F2 86.2(3)
F4B P3B F5B 87.5(5)
F4B P3B F6B 176.0(4)
F5B P3B F6B 90.3(5)
F1 P3C F2 179.14(6)
F1 P3C F5C 90.3(5)
F1 P3C F6C 90.0(5)
F2 P3C F5C 90.6(5)
F2 P3C F6C 89.9(5)
F3C P3C F1 96.1(5)
F3C P3C F2 83.0(5)
F3C P3C F4C 91.3(8)
F3C P3C F5C 173.6(7)
F3C P3C F6C 90.3(8)
F4C P3C F1 92.1(6)
F4C P3C F2 88.0(6)
F4C P3C F5C 88.7(9)
F4C P3C F6C 177.2(9)
F5C P3C F6C 89.6(8)

loop_
_geom_bond_atom_site_label_1
_geom_bond_atom_site_label_2
_geom_bond_distance
Fe1 P1 2.2334(3)
Fe1 C1 1.7769(12)
Fe1 C2 1.7762(13)
Fe1 C4 2.1312(12)
Fe1 C5 2.0497(12)
Fe1 C6 2.0717(11)
Fe1 C7 2.1431(11)
P1 C9 1.8379(11)
P1 C15 1.8394(12)
P1 C21 1.8212(12)
P2 C8 1.8298(12)
P2 C27 1.7929(12)
P2 C33 1.7939(12)
P2 C39 1.7936(13)
O1 C1 1.1545(15)
O2 C2 1.1428(16)
O3 C3 1.2071(15)
O4 C3 1.3621(16)
O4 C45 1.4382(15)
C3 C4 1.4719(17)
C4 H4 0.966(16)
C4 C5 1.4312(17)
C5 H5 0.969(17)
C5 C6 1.4052(16)
C6 H6 0.982(16)
C6 C7 1.4260(17)
C7 H7 0.987(16)
C7 C8 1.5097(16)
C8 H8A 0.9900
C8 H8B 0.9900
C9 C10 1.3928(17)
C9 C14 1.4005(17)
C10 H10 0.9500
C10 C11 1.3979(17)
C11 H11 0.9500
C11 C12 1.381(2)
C12 H12 0.9500
C12 C13 1.388(2)
C13 H13 0.9500
C13 C14 1.3932(17)
C14 H14 0.9500
C15 C16 1.3987(17)
C15 C20 1.3987(18)
C16 H16 0.9500
C16 C17 1.3929(18)
C17 H17 0.9500
C17 C18 1.387(2)
C18 H18 0.9500
C18 C19 1.384(2)
C19 H19 0.9500
C19 C20 1.3937(18)
C20 H20 0.9500
C21 C22 1.4023(16)
C21 C26 1.4003(17)
C22 H22 0.9500
C22 C23 1.3929(18)
C23 H23 0.9500
C23 C24 1.393(2)
C24 H24 0.9500
C24 C25 1.3871(19)
C25 H25 0.9500
C25 C26 1.3964(17)
C26 H26 0.9500
C27 C28 1.4013(16)
C27 C32 1.3998(17)
C28 H28 0.9500
C28 C29 1.3906(18)
C29 H29 0.9500
C29 C30 1.386(2)
C30 H30 0.9500
C30 C31 1.3857(19)
C31 H31 0.9500
C31 C32 1.3911(17)
C32 H32 0.9500
C33 C34 1.4030(19)
C33 C38 1.3959(18)
C34 H34 0.9500
C34 C35 1.3889(19)
C35 H35 0.9500
C35 C36 1.383(3)
C36 H36 0.9500
C36 C37 1.381(3)
C37 H37 0.9500
C37 C38 1.399(2)
C38 H38 0.9500
C39 C40 1.3996(17)
C39 C44 1.3974(18)
C40 H40 0.9500
C40 C41 1.3871(19)
C41 H41 0.9500
C41 C42 1.384(2)
C42 H42 0.9500
C42 C43 1.384(2)
C43 H43 0.9500
C43 C44 1.3917(19)
C44 H44 0.9500
C45 H45A 0.9800
C45 H45B 0.9800
C45 H45C 0.9800
F1 P3 1.6054(10)
F1 P3A 1.6054(10)
F1 P3B 1.6054(10)
F1 P3C 1.6054(10)
F2 P3 1.6099(10)
F2 P3A 1.6099(10)
F2 P3B 1.6099(10)
F2 P3C 1.6099(10)
P3 F3 1.583(3)
P3 F4 1.644(3)
P3 F5 1.587(3)
P3 F6 1.593(3)
P3A F3A 1.609(2)
P3A F4A 1.614(3)
P3A F5A 1.577(3)
P3A F6A 1.625(2)
P3B F3B 1.560(6)
P3B F4B 1.562(6)
P3B F5B 1.647(7)
P3B F6B 1.664(6)
P3C F3C 1.546(9)
P3C F4C 1.576(10)
P3C F5C 1.643(10)
P3C F6C 1.663(10)

loop_
_geom_hbond_atom_site_label_D
_geom_hbond_atom_site_label_H
_geom_hbond_atom_site_label_A
_geom_hbond_site_symmetry_A
_geom_hbond_distance_DH
_geom_hbond_distance_HA
_geom_hbond_distance_DA
_geom_hbond_angle_DHA
_geom_hbond_publ_flag
C26 H26 F1 . 0.95 2.43 3.1353(15) 131 yes
C28 H28 F5B 2_645 0.95 2.49 3.322(8) 146 yes
C28 H28 F5C 2_645 0.95 2.55 3.320(15) 139 yes
C32 H32 O4 2_655 0.95 2.56 3.3659(16) 143 yes
C34 H34 F1 . 0.95 2.41 3.1349(16) 133 yes
C40 H40 F2 2_545 0.95 2.40 3.2586(16) 150 yes

loop_
_geom_torsion_atom_site_label_1
_geom_torsion_atom_site_label_2
_geom_torsion_atom_site_label_3
_geom_torsion_atom_site_label_4
_geom_torsion
Fe1 P1 C9 C10 25.81(11)
Fe1 P1 C9 C14 -158.01(8)
Fe1 P1 C15 C16 -43.04(10)
Fe1 P1 C15 C20 139.46(9)
Fe1 P1 C21 C22 85.53(10)
Fe1 P1 C21 C26 -85.02(10)
Fe1 C4 C5 C6 -56.90(9)
Fe1 C5 C6 C7 -56.23(10)
Fe1 C6 C7 C8 119.80(10)
Fe1 C7 C8 P2 167.38(6)
P1 C9 C10 C11 177.44(9)
P1 C9 C14 C13 -177.68(10)
P1 C15 C16 C17 -178.82(10)
P1 C15 C20 C19 179.83(10)
P1 C21 C22 C23 -172.32(9)
P1 C21 C26 C25 172.62(9)
P2 C27 C28 C29 177.59(9)
P2 C27 C32 C31 -178.52(9)
P2 C33 C34 C35 177.10(10)
P2 C33 C38 C37 -176.86(10)
P2 C39 C40 C41 -179.33(9)
P2 C39 C44 C43 179.03(11)
O3 C3 C4 Fe1 121.25(12)
O3 C3 C4 C5 -159.20(12)
O4 C3 C4 Fe1 -57.61(13)
O4 C3 C4 C5 21.94(15)
C3 C4 C5 Fe1 -113.59(10)
C3 C4 C5 C6 -170.50(11)
C4 C5 C6 Fe1 58.01(9)
C4 C5 C6 C7 1.78(16)
C5 C6 C7 Fe1 54.38(9)
C5 C6 C7 C8 174.18(10)
C6 C7 C8 P2 85.57(12)
C8 P2 C27 C28 -68.04(11)
C8 P2 C27 C32 111.40(10)
C8 P2 C33 C34 -48.72(11)
C8 P2 C33 C38 129.30(10)
C8 P2 C39 C40 -44.89(11)
C8 P2 C39 C44 137.16(10)
C9 P1 C15 C16 85.61(10)
C9 P1 C15 C20 -91.89(11)
C9 P1 C21 C22 -44.12(11)
C9 P1 C21 C26 145.34(10)
C9 C10 C11 C12 0.00(18)
C10 C9 C14 C13 -1.45(18)
C10 C11 C12 C13 -0.93(19)
C11 C12 C13 C14 0.7(2)
C12 C13 C14 C9 0.5(2)
C14 C9 C10 C11 1.18(18)
C15 P1 C9 C10 -99.69(10)
C15 P1 C9 C14 76.49(11)
C15 P1 C21 C22 -147.96(9)
C15 P1 C21 C26 41.49(11)
C15 C16 C17 C18 -0.7(2)
C16 C15 C20 C19 2.36(18)
C16 C17 C18 C19 1.4(2)
C17 C18 C19 C20 -0.2(2)
C18 C19 C20 C15 -1.7(2)
C20 C15 C16 C17 -1.17(18)
C21 P1 C9 C10 150.09(9)
C21 P1 C9 C14 -33.73(11)
C21 P1 C15 C16 -167.19(9)
C21 P1 C15 C20 15.30(12)
C21 C22 C23 C24 0.21(19)
C22 C21 C26 C25 2.07(18)
C22 C23 C24 C25 0.73(19)
C23 C24 C25 C26 -0.25(19)
C24 C25 C26 C21 -1.16(19)
C26 C21 C22 C23 -1.59(18)
C27 P2 C8 C7 55.85(10)
C27 P2 C33 C34 71.33(11)
C27 P2 C33 C38 -110.66(11)
C27 P2 C39 C40 -166.48(9)
C27 P2 C39 C44 15.56(12)
C27 C28 C29 C30 0.92(19)
C28 C27 C32 C31 0.91(17)
C28 C29 C30 C31 0.95(19)
C29 C30 C31 C32 -1.91(19)
C30 C31 C32 C27 0.97(18)
C32 C27 C28 C29 -1.85(18)
C33 P2 C8 C7 176.03(9)
C33 P2 C27 C28 174.08(9)
C33 P2 C27 C32 -6.48(11)
C33 P2 C39 C40 72.15(11)
C33 P2 C39 C44 -105.80(11)
C33 C34 C35 C36 0.1(2)
C34 C33 C38 C37 1.13(19)
C34 C35 C36 C37 0.5(2)
C35 C36 C37 C38 -0.3(2)
C36 C37 C38 C33 -0.5(2)
C38 C33 C34 C35 -0.92(19)
C39 P2 C8 C7 -65.33(10)
C39 P2 C27 C28 53.43(11)
C39 P2 C27 C32 -127.14(10)
C39 P2 C33 C34 -167.85(10)
C39 P2 C33 C38 10.16(12)
C39 C40 C41 C42 0.33(19)
C40 C39 C44 C43 1.10(19)
C40 C41 C42 C43 1.0(2)
C41 C42 C43 C44 -1.2(2)
C42 C43 C44 C39 0.2(2)
C44 C39 C40 C41 -1.36(18)
C45 O4 C3 O3 -3.63(17)
C45 O4 C3 C4 175.26(10)

_cod_database_fobs_code 1549604
